data_4073871
loop_
_publ_author_name
'Wu, Fan'
'Dioumaev, Vladimir K.'
'Szalda, David J.'
'Hanson, Jonathan'
'Bullock, R. Morris'

_publ_section_title
;
 A Tungsten Complex with a Bidentate, Hemilabile N-Heterocyclic Carbene
 Ligand, Facile Displacement of the Weakly Bound W&#x2212;(CC) Bond, and
 the Vulnerability of the NHC Ligand toward Catalyst Deactivation during
 Ketone Hydrogenation
;
_journal_issue 20
_journal_name_full Organometallics
_journal_page_first 5079
_journal_paper_doi 10.1021/om700694e
_journal_volume 26
_journal_year 2007
_chemical_formula_moiety
;
(C33 H41 N2 O3  W1 1+), (C24  B1 F20 1-)
;
_chemical_formula_sum 'C57 H41 B F20 N2 O3 W'
_chemical_formula_weight 1376.58
_chemical_name_systematic
; 
 ? 
;
_space_group_IT_number 61
_symmetry_cell_setting orthorhombic
_symmetry_space_group_name_Hall '-P 2ac 2ab'
_symmetry_space_group_name_H-M 'P b c a'
_atom_sites_solution_hydrogens geom
_atom_sites_solution_primary direct
_atom_sites_solution_secondary difmap
_audit_creation_method SHELXL-97
_cell_angle_alpha 90.00
_cell_angle_beta 90.00
_cell_angle_gamma 90.00
_cell_formula_units_Z 8
_cell_length_a 17.636(4)
_cell_length_b 17.126(3)
_cell_length_c 35.532(7)
_cell_measurement_temperature 150(2)
_cell_volume 10732(4)
_computing_cell_refinement
;
average of cell contants determined on each image plate
;
_computing_data_collection
;
see M.J. Gray etal for a descroption of data collection at beamline x7b
;
_computing_data_reduction 'DENZO, SCALEPACK (Otwinowski)'
_computing_molecular_graphics 'Bruker SHELXTL'
_computing_publication_material 'Bruker SHELXTL'
_computing_structure_refinement 'SHELXL-97 (Sheldrick, 1997)'
_computing_structure_solution 'SHELXS-97 (Sheldrick, 1990)'
_diffrn_ambient_temperature 150(2)
_diffrn_measured_fraction_theta_full 0.859
_diffrn_measured_fraction_theta_max 0.859
_diffrn_measurement_device_type Huber
_diffrn_measurement_method Mar345
_diffrn_radiation_monochromator Si(111)
_diffrn_radiation_source
;
National Synchrotron Light Source beamline x7b
;
_diffrn_radiation_type synchrotron
_diffrn_radiation_wavelength 0.92200
_diffrn_reflns_av_R_equivalents 0.0693
_diffrn_reflns_av_sigmaI/netI 0.0561
_diffrn_reflns_limit_h_max 16
_diffrn_reflns_limit_h_min -16
_diffrn_reflns_limit_k_max 18
_diffrn_reflns_limit_k_min 0
_diffrn_reflns_limit_l_max 39
_diffrn_reflns_limit_l_min -39
_diffrn_reflns_number 22257
_diffrn_reflns_theta_full 31.16
_diffrn_reflns_theta_max 31.16
_diffrn_reflns_theta_min 1.49
_exptl_absorpt_coefficient_mu 2.270
_exptl_absorpt_correction_type none
_exptl_crystal_colour purple
_exptl_crystal_density_diffrn 1.704
_exptl_crystal_density_method 'not measured'
_exptl_crystal_description needle
_exptl_crystal_F_000 5440
_exptl_crystal_size_max 0.050
_exptl_crystal_size_mid 0.050
_exptl_crystal_size_min 0.005
_refine_diff_density_max 1.587
_refine_diff_density_min -1.139
_refine_diff_density_rms 0.130
_refine_ls_extinction_method none
_refine_ls_goodness_of_fit_ref 1.047
_refine_ls_hydrogen_treatment refU
_refine_ls_matrix_type full
_refine_ls_number_parameters 758
_refine_ls_number_reflns 6833
_refine_ls_number_restraints 0
_refine_ls_restrained_S_all 1.047
_refine_ls_R_factor_all 0.0952
_refine_ls_R_factor_gt 0.0607
_refine_ls_shift/su_max 0.000
_refine_ls_shift/su_mean 0.000
_refine_ls_structure_factor_coef Fsqd
_refine_ls_weighting_details 'calc w=1/[\s^2^(Fo^2^)+(0.0903P)^2^+47.7292P] where P=(Fo^2^+2Fc^2^)/3'
_refine_ls_weighting_scheme calc
_refine_ls_wR_factor_gt 0.1539
_refine_ls_wR_factor_ref 0.1733
_reflns_number_gt 4622
_reflns_number_total 6833
_reflns_threshold_expression >2sigma(I)
_cod_data_source_file om700694e-file004.cif
_cod_data_source_block walbr
_cod_depositor_comments
;
The following automatic conversions were performed:

'_symmetry_cell_setting' value 'Orthorhombic' changed to
'orthorhombic' according to
/home/saulius/struct/CIF-dictionaries/cif_core.dic dictionary named
'cif_core.dic' version 2.4.1 from 2010-06-29.

Automatic conversion script
Id: cif_fix_values 1715 2011-07-08 13:25:40Z adriana 
;
_cod_original_sg_symbol_H-M Pbca
_cod_database_code 4073871

loop_
_symmetry_equiv_pos_as_xyz
'x, y, z'
'-x+1/2, -y, z+1/2'
'-x, y+1/2, -z+1/2'
'x+1/2, -y+1/2, -z'
'-x, -y, -z'
'x-1/2, y, -z-1/2'
'x, -y-1/2, z-1/2'
'-x-1/2, y-1/2, z'

loop_
_atom_site_label
_atom_site_type_symbol
_atom_site_fract_x
_atom_site_fract_y
_atom_site_fract_z
_atom_site_U_iso_or_equiv
_atom_site_adp_type
_atom_site_occupancy
_atom_site_symmetry_multiplicity
_atom_site_calc_flag
_atom_site_refinement_flags
W1 W 0.24504(2) 0.34182(2) 0.097170(12) 0.04576(19) Uani 1 1 d .
O3 O 0.1514(4) 0.4151(4) 0.0727(2) 0.056(2) Uani 1 1 d .
H3 H 0.1284 0.4449 0.0882 0.095(7) Uiso 1 1 d .
C1 C 0.1131(9) 0.4245(10) -0.0335(5) 0.111(6) Uani 1 1 d .
H11 H 0.0753 0.4661 -0.0361 0.095(7) Uiso 1 1 calc R
H12 H 0.1023 0.3830 -0.0518 0.095(7) Uiso 1 1 calc R
H13 H 0.1638 0.4458 -0.0383 0.095(7) Uiso 1 1 calc R
C2 C 0.1097(10) 0.3902(10) 0.0073(4) 0.107(6) Uani 1 1 d .
H21 H 0.0564 0.3802 0.0145 0.095(7) Uiso 1 1 calc R
H22 H 0.1377 0.3401 0.0084 0.095(7) Uiso 1 1 calc R
C3 C 0.1454(7) 0.4489(6) 0.0343(3) 0.061(3) Uani 1 1 d .
H31 H 0.1975 0.4620 0.0251 0.095(7) Uiso 1 1 calc R
C4 C 0.1005(7) 0.5233(8) 0.0378(4) 0.079(4) Uani 1 1 d .
H41 H 0.0955 0.5463 0.0123 0.095(7) Uiso 1 1 calc R
H42 H 0.0488 0.5095 0.0465 0.095(7) Uiso 1 1 calc R
C5 C 0.1309(9) 0.5844(7) 0.0633(4) 0.086(4) Uani 1 1 d .
H51 H 0.1316 0.5646 0.0892 0.095(7) Uiso 1 1 calc R
H52 H 0.0985 0.6309 0.0620 0.095(7) Uiso 1 1 calc R
H53 H 0.1825 0.5981 0.0556 0.095(7) Uiso 1 1 calc R
C6 C 0.2160(7) 0.2648(8) 0.0596(3) 0.064(3) Uani 1 1 d .
06 O 0.2042(6) 0.2152(5) 0.0369(3) 0.090(3) Uani 1 1 d .
C7 C 0.2602(6) 0.2386(7) 0.1202(3) 0.050(3) Uani 1 1 d .
O7 O 0.2691(5) 0.1759(5) 0.1307(2) 0.068(2) Uani 1 1 d .
C21 C 0.3698(7) 0.3384(7) 0.0822(4) 0.065(3) Uani 1 1 d .
H211 H 0.3910 0.2899 0.0745 0.095(7) Uiso 1 1 calc R
C22 C 0.3377(7) 0.3951(7) 0.0585(4) 0.062(3) Uani 1 1 d .
H221 H 0.3330 0.3912 0.0320 0.095(7) Uiso 1 1 calc R
C23 C 0.3144(6) 0.4572(6) 0.0800(3) 0.052(3) Uani 1 1 d .
H231 H 0.2908 0.5031 0.0707 0.095(7) Uiso 1 1 calc R
C24 C 0.3307(6) 0.4424(7) 0.1177(3) 0.060(3) Uani 1 1 d .
H241 H 0.3212 0.4761 0.1384 0.095(7) Uiso 1 1 calc R
C25 C 0.3649(6) 0.3660(7) 0.1191(4) 0.061(3) Uani 1 1 d .
H251 H 0.3812 0.3394 0.1411 0.095(7) Uiso 1 1 calc R
C11 C 0.1644(6) 0.3441(5) 0.1457(3) 0.042(3) Uani 1 1 d .
N12 N 0.1804(5) 0.3603(4) 0.1828(2) 0.042(2) Uani 1 1 d .
C13 C 0.1167(6) 0.3491(6) 0.2056(3) 0.049(3) Uani 1 1 d .
H131 H 0.1139 0.3555 0.2321 0.095(7) Uiso 1 1 calc R
C14 C 0.0606(6) 0.3275(6) 0.1827(3) 0.048(3) Uani 1 1 d .
H141 H 0.0098 0.3170 0.1899 0.095(7) Uiso 1 1 calc R
N15 N 0.0892(5) 0.3231(4) 0.1467(2) 0.041(2) Uani 1 1 d .
C111 C 0.2490(5) 0.3933(5) 0.1990(3) 0.039(2) Uani 1 1 d .
C112 C 0.3024(6) 0.3435(5) 0.2149(3) 0.044(2) Uani 1 1 d .
C113 C 0.3659(6) 0.3783(6) 0.2318(3) 0.052(3) Uani 1 1 d .
H113 H 0.4043 0.3464 0.2426 0.095(7) Uiso 1 1 calc R
C114 C 0.3729(6) 0.4597(6) 0.2328(3) 0.052(3) Uani 1 1 d .
C115 C 0.3163(6) 0.5061(5) 0.2173(3) 0.047(3) Uani 1 1 d .
H115 H 0.3216 0.5613 0.2183 0.095(7) Uiso 1 1 calc R
C116 C 0.2532(5) 0.4752(6) 0.2006(3) 0.041(2) Uani 1 1 d .
C117 C 0.2950(6) 0.2558(5) 0.2147(3) 0.051(3) Uani 1 1 d .
H171 H 0.2479 0.2410 0.2018 0.095(7) Uiso 1 1 calc R
H172 H 0.2938 0.2364 0.2406 0.095(7) Uiso 1 1 calc R
H173 H 0.3383 0.2329 0.2014 0.095(7) Uiso 1 1 calc R
C118 C 0.4417(7) 0.4959(7) 0.2518(4) 0.074(4) Uani 1 1 d .
H181 H 0.4565 0.5433 0.2382 0.095(7) Uiso 1 1 calc R
H182 H 0.4838 0.4586 0.2515 0.095(7) Uiso 1 1 calc R
H183 H 0.4291 0.5092 0.2779 0.095(7) Uiso 1 1 calc R
C119 C 0.1929(7) 0.5249(6) 0.1838(3) 0.058(3) Uani 1 1 d .
H191 H 0.2040 0.5799 0.1889 0.095(7) Uiso 1 1 calc R
H192 H 0.1438 0.5111 0.1948 0.095(7) Uiso 1 1 calc R
H193 H 0.1913 0.5163 0.1565 0.095(7) Uiso 1 1 calc R
C151 C 0.0420(6) 0.3042(6) 0.1151(3) 0.046(3) Uani 1 1 d .
C152 C 0.0414(6) 0.2296(6) 0.1001(3) 0.048(3) Uani 1 1 d .
C153 C -0.0044(6) 0.2160(6) 0.0691(3) 0.053(3) Uani 1 1 d .
H153 H -0.0020 0.1666 0.0570 0.095(7) Uiso 1 1 calc R
C154 C -0.0538(6) 0.2720(7) 0.0550(3) 0.058(3) Uani 1 1 d .
C155 C -0.0545(6) 0.3457(6) 0.0724(3) 0.053(3) Uani 1 1 d .
H155 H -0.0877 0.3850 0.0632 0.095(7) Uiso 1 1 calc R
C156 C -0.0084(6) 0.3624(6) 0.1025(3) 0.045(3) Uani 1 1 d .
C157 C 0.0875(7) 0.1649(6) 0.1170(4) 0.067(3) Uani 1 1 d .
H571 H 0.1194 0.1858 0.1372 0.095(7) Uiso 1 1 calc R
H572 H 0.1197 0.1416 0.0975 0.095(7) Uiso 1 1 calc R
H573 H 0.0535 0.1249 0.1272 0.095(7) Uiso 1 1 calc R
C158 C -0.1023(7) 0.2540(8) 0.0208(3) 0.072(4) Uani 1 1 d .
H581 H -0.0731 0.2644 -0.0021 0.095(7) Uiso 1 1 calc R
H582 H -0.1476 0.2871 0.0211 0.095(7) Uiso 1 1 calc R
H583 H -0.1174 0.1989 0.0213 0.095(7) Uiso 1 1 calc R
C159 C -0.0127(6) 0.4415(6) 0.1212(3) 0.056(3) Uani 1 1 d .
H591 H -0.0407 0.4777 0.1050 0.095(7) Uiso 1 1 calc R
H592 H 0.0387 0.4615 0.1253 0.095(7) Uiso 1 1 calc R
H593 H -0.0388 0.4366 0.1454 0.095(7) Uiso 1 1 calc R
B1 B 0.1788(7) 0.3419(6) 0.3643(3) 0.042(3) Uani 1 1 d .
C61 C 0.2503(6) 0.2783(5) 0.3679(3) 0.043(2) Uani 1 1 d .
C62 C 0.2448(6) 0.2184(6) 0.3940(3) 0.048(3) Uani 1 1 d .
C63 C 0.2963(7) 0.1594(6) 0.3963(3) 0.055(3) Uani 1 1 d .
C64 C 0.3541(6) 0.1537(6) 0.3721(4) 0.054(3) Uani 1 1 d .
C65 C 0.3629(6) 0.2116(6) 0.3460(3) 0.050(3) Uani 1 1 d .
C66 C 0.3115(6) 0.2727(5) 0.3446(3) 0.041(3) Uani 1 1 d .
F62 F 0.1860(4) 0.2162(3) 0.4183(2) 0.0671(19) Uani 1 1 d .
F63 F 0.2873(4) 0.1013(4) 0.4229(2) 0.078(2) Uani 1 1 d .
F64 F 0.4060(3) 0.0952(3) 0.3731(2) 0.0680(19) Uani 1 1 d .
F65 F 0.4215(3) 0.2080(3) 0.32079(18) 0.0577(16) Uani 1 1 d .
F66 F 0.3254(3) 0.3264(3) 0.31708(17) 0.0487(15) Uani 1 1 d .
C71 C 0.1128(5) 0.2845(5) 0.3444(3) 0.036(2) Uani 1 1 d .
C72 C 0.1197(5) 0.2621(5) 0.3077(3) 0.038(2) Uani 1 1 d .
C73 C 0.0706(6) 0.2133(5) 0.2885(3) 0.047(3) Uani 1 1 d .
C74 C 0.0096(6) 0.1835(6) 0.3084(4) 0.053(3) Uani 1 1 d .
C75 C 0.0013(6) 0.2026(6) 0.3451(4) 0.054(3) Uani 1 1 d .
C76 C 0.0498(6) 0.2513(5) 0.3625(3) 0.045(3) Uani 1 1 d .
F72 F 0.1806(3) 0.2876(3) 0.28681(15) 0.0454(14) Uani 1 1 d .
F73 F 0.0822(4) 0.1945(3) 0.25224(18) 0.0592(16) Uani 1 1 d .
F74 F -0.0397(3) 0.1352(3) 0.2901(2) 0.0660(18) Uani 1 1 d .
F75 F -0.0590(4) 0.1723(4) 0.3640(2) 0.071(2) Uani 1 1 d .
F76 F 0.0366(3) 0.2657(3) 0.39895(18) 0.0556(16) Uani 1 1 d .
C81 C 0.1488(6) 0.3839(6) 0.4035(3) 0.044(3) Uani 1 1 d .
C82 C 0.0830(6) 0.4240(5) 0.4040(3) 0.041(2) Uani 1 1 d .
C83 C 0.0560(6) 0.4686(6) 0.4337(3) 0.048(3) Uani 1 1 d .
C84 C 0.0995(6) 0.4748(6) 0.4650(3) 0.048(3) Uani 1 1 d .
C85 C 0.1660(7) 0.4358(6) 0.4668(3) 0.050(3) Uani 1 1 d .
C86 C 0.1896(6) 0.3910(6) 0.4362(3) 0.047(3) Uani 1 1 d .
F82 F 0.0381(3) 0.4243(3) 0.37313(16) 0.0468(14) Uani 1 1 d .
F83 F -0.0098(3) 0.5100(3) 0.43097(17) 0.0570(16) Uani 1 1 d .
F84 F 0.0786(4) 0.5218(4) 0.49390(18) 0.075(2) Uani 1 1 d .
F85 F 0.2111(4) 0.4427(4) 0.49741(18) 0.076(2) Uani 1 1 d .
F86 F 0.2584(3) 0.3544(4) 0.44071(17) 0.0590(17) Uani 1 1 d .
C91 C 0.2005(5) 0.4186(5) 0.3390(3) 0.037(2) Uani 1 1 d .
C92 C 0.1586(6) 0.4537(5) 0.3102(3) 0.042(2) Uani 1 1 d .
C93 C 0.1772(6) 0.5232(5) 0.2929(3) 0.043(2) Uani 1 1 d .
C94 C 0.2409(6) 0.5621(6) 0.3035(3) 0.048(3) Uani 1 1 d .
C95 C 0.2850(6) 0.5320(5) 0.3318(3) 0.044(3) Uani 1 1 d .
C96 C 0.2640(6) 0.4642(6) 0.3488(3) 0.043(2) Uani 1 1 d .
F92 F 0.0938(3) 0.4198(3) 0.29784(16) 0.0463(14) Uani 1 1 d .
F93 F 0.1334(3) 0.5531(3) 0.26592(16) 0.0546(15) Uani 1 1 d .
F94 F 0.2615(3) 0.6286(3) 0.28683(18) 0.0596(17) Uani 1 1 d .
F95 F 0.3478(3) 0.5710(3) 0.34374(19) 0.0597(17) Uani 1 1 d .
F96 F 0.3081(3) 0.4387(3) 0.37739(17) 0.0489(15) Uani 1 1 d .

loop_
_atom_site_aniso_label
_atom_site_aniso_U_11
_atom_site_aniso_U_22
_atom_site_aniso_U_33
_atom_site_aniso_U_23
_atom_site_aniso_U_13
_atom_site_aniso_U_12
W1 0.0398(4) 0.0422(3) 0.0553(3) 0.00010(19) 0.0027(2) 0.00119(18)
O3 0.065(5) 0.044(4) 0.058(5) 0.002(3) -0.001(4) 0.012(3)
C1 0.104(14) 0.119(13) 0.109(14) -0.037(11) -0.016(10) 0.048(10)
C2 0.136(16) 0.103(12) 0.081(11) 0.003(9) -0.034(10) 0.026(11)
C3 0.085(9) 0.042(7) 0.056(8) 0.008(5) -0.006(6) 0.001(6)
C4 0.056(9) 0.088(10) 0.093(10) 0.024(8) -0.001(7) 0.013(7)
C5 0.103(12) 0.049(8) 0.108(12) -0.001(7) 0.004(9) -0.019(7)
C6 0.062(8) 0.072(9) 0.057(8) 0.011(7) 0.004(6) 0.022(7)
06 0.117(8) 0.069(6) 0.084(7) -0.032(5) -0.008(6) 0.010(5)
C7 0.030(7) 0.065(8) 0.054(7) 0.002(5) 0.000(5) 0.008(5)
O7 0.073(6) 0.062(6) 0.070(6) 0.015(4) -0.001(4) 0.023(4)
C21 0.056(9) 0.066(8) 0.073(9) 0.009(7) 0.004(6) 0.004(6)
C22 0.058(9) 0.060(8) 0.068(9) 0.002(7) 0.013(6) -0.023(6)
C23 0.040(7) 0.045(7) 0.070(8) 0.006(6) 0.010(5) -0.009(5)
C24 0.046(8) 0.072(8) 0.063(8) -0.010(6) 0.006(6) -0.021(6)
C25 0.040(8) 0.070(9) 0.074(9) 0.000(7) 0.002(6) -0.002(6)
C11 0.051(8) 0.025(5) 0.050(7) 0.001(4) -0.003(5) -0.005(4)
N12 0.038(6) 0.036(5) 0.053(6) 0.006(4) 0.004(4) 0.002(3)
C13 0.043(8) 0.050(6) 0.054(7) 0.001(5) 0.005(5) -0.003(5)
C14 0.047(8) 0.045(6) 0.052(7) -0.001(5) 0.007(5) -0.006(5)
N15 0.029(6) 0.035(5) 0.058(6) -0.006(4) -0.003(4) -0.005(3)
C111 0.033(7) 0.034(5) 0.049(6) 0.005(4) -0.002(5) -0.005(4)
C112 0.041(7) 0.038(6) 0.052(7) 0.008(5) 0.004(5) 0.004(5)
C113 0.039(7) 0.054(7) 0.062(8) -0.005(6) -0.004(5) -0.002(5)
C114 0.046(8) 0.054(7) 0.055(7) -0.017(5) 0.005(5) -0.005(5)
C115 0.054(8) 0.029(5) 0.059(7) 0.001(5) 0.001(5) -0.003(5)
C116 0.036(7) 0.037(6) 0.051(6) -0.005(4) 0.003(5) -0.001(4)
C117 0.051(8) 0.034(6) 0.068(8) -0.001(5) -0.003(5) 0.015(5)
C118 0.047(9) 0.067(8) 0.108(11) -0.029(7) -0.016(7) -0.003(6)
C119 0.078(9) 0.033(6) 0.063(8) -0.001(5) 0.007(6) 0.006(5)
C151 0.033(7) 0.048(6) 0.057(7) -0.006(5) 0.005(5) -0.010(5)
C152 0.041(7) 0.039(6) 0.064(8) -0.002(5) 0.000(5) -0.003(5)
C153 0.045(8) 0.057(7) 0.057(7) -0.014(6) -0.001(5) -0.008(5)
C154 0.046(8) 0.064(8) 0.065(8) -0.010(6) 0.000(5) 0.001(6)
C155 0.047(8) 0.052(7) 0.061(8) -0.001(6) 0.005(5) 0.001(5)
C156 0.029(7) 0.051(6) 0.055(7) 0.002(5) -0.004(5) -0.008(5)
C157 0.055(9) 0.042(7) 0.103(10) -0.003(6) 0.002(7) -0.016(6)
C158 0.062(9) 0.079(9) 0.076(9) -0.017(7) -0.008(7) -0.002(7)
C159 0.042(8) 0.049(7) 0.077(9) -0.007(6) 0.003(6) 0.007(5)
B1 0.031(8) 0.032(6) 0.063(8) 0.011(5) -0.010(5) -0.012(5)
C61 0.039(7) 0.030(5) 0.061(6) 0.002(4) -0.006(5) -0.007(4)
C62 0.036(7) 0.038(6) 0.072(7) 0.010(5) -0.003(5) -0.003(4)
C63 0.046(9) 0.033(6) 0.087(9) 0.014(6) 0.004(6) -0.005(5)
C64 0.046(8) 0.025(5) 0.093(10) 0.002(5) -0.017(6) 0.005(5)
C65 0.025(7) 0.042(6) 0.083(9) -0.008(6) -0.002(5) -0.005(5)
C66 0.033(7) 0.033(6) 0.058(7) 0.005(5) -0.013(5) -0.009(4)
F62 0.050(4) 0.050(4) 0.101(5) 0.038(4) 0.012(4) 0.004(3)
F63 0.067(5) 0.054(4) 0.112(6) 0.041(4) 0.001(4) 0.006(3)
F64 0.048(4) 0.035(3) 0.121(6) 0.004(3) -0.014(4) 0.005(3)
F65 0.045(4) 0.039(3) 0.089(5) -0.009(3) 0.005(3) 0.003(3)
F66 0.039(4) 0.032(3) 0.075(4) 0.005(3) 0.005(3) 0.002(2)
C71 0.024(6) 0.024(5) 0.061(7) 0.003(4) -0.003(4) 0.002(4)
C72 0.029(6) 0.022(5) 0.064(7) 0.001(5) 0.003(5) -0.001(4)
C73 0.055(8) 0.025(5) 0.062(8) -0.005(5) -0.003(6) 0.005(5)
C74 0.027(7) 0.030(6) 0.103(10) -0.008(6) -0.012(6) 0.002(4)
C75 0.030(7) 0.041(7) 0.092(10) -0.010(6) 0.014(6) -0.003(5)
C76 0.031(7) 0.034(6) 0.070(8) -0.011(5) 0.002(5) -0.005(4)
F72 0.041(4) 0.034(3) 0.061(4) 0.000(3) 0.000(3) -0.001(2)
F73 0.064(4) 0.043(3) 0.070(5) -0.007(3) -0.003(3) -0.013(3)
F74 0.041(4) 0.044(4) 0.113(6) -0.025(3) -0.008(3) -0.013(3)
F75 0.048(5) 0.055(4) 0.112(6) -0.021(4) 0.027(4) -0.021(3)
F76 0.040(4) 0.044(3) 0.083(5) 0.000(3) 0.015(3) -0.010(3)
C81 0.039(7) 0.036(6) 0.056(7) 0.009(5) -0.012(5) -0.012(5)
C82 0.042(7) 0.033(5) 0.049(7) 0.002(5) -0.004(5) -0.001(4)
C83 0.053(8) 0.036(6) 0.054(7) 0.001(5) 0.000(5) -0.013(5)
C84 0.050(8) 0.047(6) 0.047(7) -0.002(5) 0.005(5) -0.005(5)
C85 0.059(8) 0.047(6) 0.043(7) -0.003(5) -0.011(5) -0.016(6)
C86 0.035(7) 0.040(6) 0.065(8) 0.010(5) 0.001(5) 0.000(5)
F82 0.043(4) 0.041(3) 0.057(4) -0.008(3) -0.001(3) 0.004(3)
F83 0.048(4) 0.047(4) 0.076(4) -0.008(3) 0.009(3) 0.003(3)
F84 0.074(5) 0.086(5) 0.065(4) -0.025(4) 0.008(3) -0.017(4)
F85 0.076(5) 0.091(5) 0.062(4) -0.004(4) -0.020(4) -0.011(4)
F86 0.053(5) 0.062(4) 0.062(4) 0.009(3) -0.015(3) -0.008(3)
C91 0.029(6) 0.027(5) 0.056(7) 0.003(4) 0.002(5) -0.004(4)
C92 0.034(7) 0.034(6) 0.057(7) -0.009(5) 0.006(5) 0.004(4)
C93 0.055(7) 0.031(5) 0.043(6) 0.000(5) 0.004(5) 0.003(5)
C94 0.060(8) 0.025(5) 0.059(7) 0.007(5) 0.010(6) 0.003(5)
C95 0.036(7) 0.031(5) 0.066(7) -0.001(5) 0.002(5) -0.005(5)
C96 0.043(7) 0.033(5) 0.054(6) 0.007(4) -0.002(5) 0.002(5)
F92 0.042(4) 0.033(3) 0.065(4) 0.002(3) -0.010(3) -0.001(2)
F93 0.063(4) 0.040(3) 0.062(4) 0.014(3) -0.010(3) 0.004(3)
F94 0.071(5) 0.033(3) 0.075(4) 0.016(3) 0.008(3) -0.008(3)
F95 0.042(4) 0.037(3) 0.100(5) 0.012(3) -0.004(3) -0.013(3)
F96 0.036(4) 0.040(3) 0.071(4) 0.012(3) -0.009(3) -0.011(2)

loop_
_atom_type_symbol
_atom_type_description
_atom_type_scat_dispersion_real
_atom_type_scat_dispersion_imag
_atom_type_scat_source
C C 0.0033 0.0016 'International Tables Vol C Tables 4.2.6.8 and 6.1.1.4'
H H 0.0000 0.0000 'International Tables Vol C Tables 4.2.6.8 and 6.1.1.4'
B B 0.0013 0.0007 'International Tables Vol C Tables 4.2.6.8 and 6.1.1.4'
N N 0.0061 0.0033 'International Tables Vol C Tables 4.2.6.8 and 6.1.1.4'
O O 0.0106 0.0060 'International Tables Vol C Tables 4.2.6.8 and 6.1.1.4'
F F 0.0171 0.0103 'International Tables Vol C Tables 4.2.6.8 and 6.1.1.4'
W W -0.8490 6.8722 'International Tables Vol C Tables 4.2.6.8 and 6.1.1.4'

loop_
_geom_angle_atom_site_label_1
_geom_angle_atom_site_label_2
_geom_angle_atom_site_label_3
_geom_angle
_geom_angle_publ_flag
C6 W1 C7 73.3(5) y
C6 W1 C11 111.9(4) y
C7 W1 C11 77.3(4) y
C6 W1 O3 85.4(4) y
C7 W1 O3 139.7(3) y
C11 W1 O3 79.7(3) y
C6 W1 C21 94.4(5) ?
C7 W1 C21 86.7(4) ?
C11 W1 C21 143.1(4) ?
O3 W1 C21 129.6(4) ?
C6 W1 C25 126.8(5) ?
C7 W1 C25 84.0(4) ?
C11 W1 C25 108.8(4) ?
O3 W1 C25 135.1(4) ?
C21 W1 C25 35.7(4) ?
C6 W1 C22 92.6(5) ?
C7 W1 C22 120.3(4) ?
C11 W1 C22 153.8(4) ?
O3 W1 C22 93.9(4) ?
C21 W1 C22 35.6(4) ?
C25 W1 C22 58.7(5) ?
C6 W1 C23 121.2(5) ?
C7 W1 C23 140.9(4) ?
C11 W1 C23 120.3(4) ?
O3 W1 C23 79.4(3) ?
C21 W1 C23 57.8(4) ?
C25 W1 C23 57.8(4) ?
C22 W1 C23 33.7(4) ?
C6 W1 C24 149.2(5) ?
C7 W1 C24 115.6(4) ?
C11 W1 C24 98.8(4) ?
O3 W1 C24 100.3(4) ?
C21 W1 C24 58.6(4) ?
C25 W1 C24 35.7(4) ?
C22 W1 C24 57.0(4) ?
C23 W1 C24 33.6(4) ?
C3 O3 W1 128.6(6) y
C3 O3 H3 109.1(7) ?
W1 O3 H3 115.6(6) ?
C2 C1 H11 109.5 ?
C2 C1 H12 109.5 ?
H11 C1 H12 109.5 ?
C2 C1 H13 109.5 ?
H11 C1 H13 109.5 ?
H12 C1 H13 109.5 ?
C3 C2 C1 108.6(13) ?
C3 C2 H21 110.0 ?
C1 C2 H21 110.0 ?
C3 C2 H22 110.0 ?
C1 C2 H22 110.0 ?
H21 C2 H22 108.3 ?
O3 C3 C4 106.9(10) ?
O3 C3 C2 110.5(10) ?
C4 C3 C2 113.1(12) ?
O3 C3 H31 108.8 ?
C4 C3 H31 108.8 ?
C2 C3 H31 108.8 ?
C5 C4 C3 117.2(12) ?
C5 C4 H41 108.0 ?
C3 C4 H41 108.0 ?
C5 C4 H42 108.0 ?
C3 C4 H42 108.0 ?
H41 C4 H42 107.3 ?
C4 C5 H51 109.5 ?
C4 C5 H52 109.5 ?
H51 C5 H52 109.5 ?
C4 C5 H53 109.5 ?
H51 C5 H53 109.5 ?
H52 C5 H53 109.5 ?
06 C6 W1 174.5(11) y
O7 C7 W1 174.2(10) y
C25 C21 C22 107.6(11) ?
C25 C21 W1 73.2(7) ?
C22 C21 W1 74.4(7) ?
C25 C21 H211 126.2 ?
C22 C21 H211 126.2 ?
W1 C21 H211 118.2 ?
C23 C22 C21 108.9(12) ?
C23 C22 W1 76.4(7) ?
C21 C22 W1 70.0(7) ?
C23 C22 H221 125.6 ?
C21 C22 H221 125.6 ?
W1 C22 H221 119.8 ?
C22 C23 C24 109.4(11) ?
C22 C23 W1 69.9(6) ?
C24 C23 W1 73.3(6) ?
C22 C23 H231 125.3 ?
C24 C23 H231 125.3 ?
W1 C23 H231 123.1 ?
C23 C24 C25 106.6(11) ?
C23 C24 W1 73.1(6) ?
C25 C24 W1 67.9(6) ?
C23 C24 H241 126.7 ?
C25 C24 H241 126.7 ?
W1 C24 H241 123.9 ?
C21 C25 C24 107.5(11) ?
C21 C25 W1 71.1(7) ?
C24 C25 W1 76.5(7) ?
C21 C25 H251 126.3 ?
C24 C25 H251 126.3 ?
W1 C25 H251 118.1 ?
N12 C11 N15 103.1(8) ?
N12 C11 W1 127.7(7) y
N15 C11 W1 129.0(7) y
C11 N12 C13 111.3(9) ?
C11 N12 C111 129.0(8) ?
C13 N12 C111 119.4(8) ?
C14 C13 N12 106.1(10) ?
C14 C13 H131 126.9 ?
N12 C13 H131 126.9 ?
C13 C14 N15 108.2(10) ?
C13 C14 H141 125.9 ?
N15 C14 H141 125.9 ?
C11 N15 C14 111.3(9) ?
C11 N15 C151 126.6(9) ?
C14 N15 C151 121.9(9) ?
C112 C111 C116 123.9(9) ?
C112 C111 N12 119.2(8) ?
C116 C111 N12 116.6(8) ?
C111 C112 C113 117.1(9) ?
C111 C112 C117 123.2(9) ?
C113 C112 C117 119.7(9) ?
C114 C113 C112 120.3(10) ?
C114 C113 H113 119.8 ?
C112 C113 H113 119.8 ?
C115 C114 C113 119.6(10) ?
C115 C114 C118 121.0(10) ?
C113 C114 C118 119.3(10) ?
C116 C115 C114 122.4(9) ?
C116 C115 H115 118.8 ?
C114 C115 H115 118.8 ?
C115 C116 C111 116.6(9) ?
C115 C116 C119 122.3(9) ?
C111 C116 C119 121.0(9) ?
C112 C117 H171 109.5 ?
C112 C117 H172 109.5 ?
H171 C117 H172 109.5 ?
C112 C117 H173 109.5 ?
H171 C117 H173 109.5 ?
H172 C117 H173 109.5 ?
C114 C118 H181 109.5 ?
C114 C118 H182 109.5 ?
H181 C118 H182 109.5 ?
C114 C118 H183 109.5 ?
H181 C118 H183 109.5 ?
H182 C118 H183 109.5 ?
C116 C119 H191 109.5 ?
C116 C119 H192 109.5 ?
H191 C119 H192 109.5 ?
C116 C119 H193 109.5 ?
H191 C119 H193 109.5 ?
H192 C119 H193 109.5 ?
C152 C151 C156 121.8(10) ?
C152 C151 N15 120.9(10) ?
C156 C151 N15 117.1(9) ?
C151 C152 C153 117.6(10) ?
C151 C152 C157 121.7(10) ?
C153 C152 C157 120.7(10) ?
C152 C153 C154 122.5(10) ?
C152 C153 H153 118.8 ?
C154 C153 H153 118.8 ?
C153 C154 C155 117.8(10) ?
C153 C154 C158 120.2(10) ?
C155 C154 C158 122.0(11) ?
C156 C155 C154 121.6(11) ?
C156 C155 H155 119.2 ?
C154 C155 H155 119.2 ?
C155 C156 C151 118.3(10) ?
C155 C156 C159 120.0(10) ?
C151 C156 C159 121.7(9) ?
C152 C157 H571 109.5 ?
C152 C157 H572 109.5 ?
H571 C157 H572 109.5 ?
C152 C157 H573 109.5 ?
H571 C157 H573 109.5 ?
H572 C157 H573 109.5 ?
C154 C158 H581 109.5 ?
C154 C158 H582 109.5 ?
H581 C158 H582 109.5 ?
C154 C158 H583 109.5 ?
H581 C158 H583 109.5 ?
H582 C158 H583 109.5 ?
C156 C159 H591 109.5 ?
C156 C159 H592 109.5 ?
H591 C159 H592 109.5 ?
C156 C159 H593 109.5 ?
H591 C159 H593 109.5 ?
H592 C159 H593 109.5 ?
C91 B1 C81 100.8(8) ?
C91 B1 C61 112.9(8) ?
C81 B1 C61 117.3(8) ?
C91 B1 C71 113.6(8) ?
C81 B1 C71 112.7(8) ?
C61 B1 C71 100.0(7) ?
C66 C61 C62 114.2(9) ?
C66 C61 B1 126.5(9) ?
C62 C61 B1 118.8(9) ?
F62 C62 C63 116.9(9) ?
F62 C62 C61 120.2(9) ?
C63 C62 C61 122.9(10) ?
C64 C63 C62 121.6(10) ?
C64 C63 F63 118.4(10) ?
C62 C63 F63 119.9(10) ?
C63 C64 F64 123.4(10) ?
C63 C64 C65 118.0(10) ?
F64 C64 C65 118.5(11) ?
C64 C65 F65 119.8(9) ?
C64 C65 C66 119.9(10) ?
F65 C65 C66 120.3(10) ?
F66 C66 C61 122.0(9) ?
F66 C66 C65 114.7(10) ?
C61 C66 C65 123.3(10) ?
C72 C71 C76 113.2(9) ?
C72 C71 B1 120.3(8) ?
C76 C71 B1 126.4(9) ?
C71 C72 F72 119.7(8) ?
C71 C72 C73 125.8(9) ?
F72 C72 C73 114.5(9) ?
F73 C73 C74 121.3(9) ?
F73 C73 C72 121.5(10) ?
C74 C73 C72 117.3(10) ?
C75 C74 F74 122.5(10) ?
C75 C74 C73 119.1(10) ?
F74 C74 C73 118.4(11) ?
C76 C75 C74 121.6(10) ?
C76 C75 F75 120.5(11) ?
C74 C75 F75 117.9(10) ?
F76 C76 C75 116.6(10) ?
F76 C76 C71 120.3(8) ?
C75 C76 C71 123.1(11) ?
C82 C81 C86 113.2(10) ?
C82 C81 B1 120.6(9) ?
C86 C81 B1 125.7(10) ?
C81 C82 F82 119.6(9) ?
C81 C82 C83 125.9(10) ?
F82 C82 C83 114.5(9) ?
C84 C83 F83 120.0(10) ?
C84 C83 C82 118.3(11) ?
F83 C83 C82 121.5(9) ?
C85 C84 C83 119.5(10) ?
C85 C84 F84 119.5(10) ?
C83 C84 F84 121.0(10) ?
F85 C85 C84 120.4(10) ?
F85 C85 C86 119.9(11) ?
C84 C85 C86 119.6(10) ?
F86 C86 C81 121.3(10) ?
F86 C86 C85 115.1(9) ?
C81 C86 C85 123.5(10) ?
C92 C91 C96 111.4(8) ?
C92 C91 B1 128.5(9) ?
C96 C91 B1 119.6(8) ?
F92 C92 C93 115.2(9) ?
F92 C92 C91 120.0(8) ?
C93 C92 C91 124.8(9) ?
F93 C93 C94 119.3(9) ?
F93 C93 C92 120.9(9) ?
C94 C93 C92 119.8(10) ?
F94 C94 C93 121.4(9) ?
F94 C94 C95 119.5(10) ?
C93 C94 C95 119.2(9) ?
F95 C95 C96 120.2(9) ?
F95 C95 C94 120.3(9) ?
C96 C95 C94 119.4(10) ?
F96 C96 C95 116.9(9) ?
F96 C96 C91 117.6(8) ?
C95 C96 C91 125.4(9) ?

loop_
_geom_bond_atom_site_label_1
_geom_bond_atom_site_label_2
_geom_bond_distance
_geom_bond_publ_flag
W1 C6 1.945(14) y
W1 C7 1.966(12) y
W1 C11 2.237(11) y
W1 O3 2.250(7) y
W1 C21 2.265(12) ?
W1 C25 2.291(12) ?
W1 C22 2.322(11) ?
W1 C23 2.402(10) ?
W1 C24 2.405(11) ?
O3 C3 1.484(12) y
O3 H3 0.853(7) y
C1 C2 1.57(2) y
C1 H11 0.9800 ?
C1 H12 0.9800 ?
C1 H13 0.9800 ?
C2 C3 1.527(18) y
C2 H21 0.9900 ?
C2 H22 0.9900 ?
C3 C4 1.505(16) y
C3 H31 1.0000 ?
C4 C5 1.486(18) y
C4 H41 0.9900 ?
C4 H42 0.9900 ?
C5 H51 0.9800 ?
C5 H52 0.9800 ?
C5 H53 0.9800 ?
C6 06 1.189(14) y
C7 O7 1.147(13) y
C21 C25 1.397(17) ?
C21 C22 1.404(16) ?
C21 H211 0.9500 ?
C22 C23 1.373(15) ?
C22 H221 0.9500 ?
C23 C24 1.391(15) ?
C23 H231 0.9500 ?
C24 C25 1.442(17) ?
C24 H241 0.9500 ?
C25 H251 0.9500 ?
C11 N12 1.374(12) y
C11 N15 1.375(13) y
N12 C13 1.399(13) y
N12 C111 1.454(12) ?
C13 C14 1.334(15) y
C13 H131 0.9500 ?
C14 N15 1.375(13) y
C14 H141 0.9500 ?
N15 C151 1.436(13) ?
C111 C112 1.391(13) ?
C111 C116 1.407(13) ?
C112 C113 1.402(14) ?
C112 C117 1.509(13) ?
C113 C114 1.400(15) ?
C113 H113 0.9500 ?
C114 C115 1.391(14) ?
C114 C118 1.519(14) ?
C115 C116 1.366(13) ?
C115 H115 0.9500 ?
C116 C119 1.488(14) ?
C117 H171 0.9800 ?
C117 H172 0.9800 ?
C117 H173 0.9800 ?
C118 H181 0.9800 ?
C118 H182 0.9800 ?
C118 H183 0.9800 ?
C119 H191 0.9800 ?
C119 H192 0.9800 ?
C119 H193 0.9800 ?
C151 C152 1.384(14) ?
C151 C156 1.409(15) ?
C152 C153 1.386(14) ?
C152 C157 1.499(15) ?
C153 C154 1.388(15) ?
C153 H153 0.9500 ?
C154 C155 1.407(15) ?
C154 C158 1.518(15) ?
C155 C156 1.371(14) ?
C155 H155 0.9500 ?
C156 C159 1.511(14) ?
C157 H571 0.9800 ?
C157 H572 0.9800 ?
C157 H573 0.9800 ?
C158 H581 0.9800 ?
C158 H582 0.9800 ?
C158 H583 0.9800 ?
C159 H591 0.9800 ?
C159 H592 0.9800 ?
C159 H593 0.9800 ?
B1 C91 1.637(14) ?
B1 C81 1.654(16) ?
B1 C61 1.670(15) ?
B1 C71 1.680(14) ?
C61 C66 1.366(13) ?
C61 C62 1.385(14) ?
C62 F62 1.352(11) ?
C62 C63 1.362(16) ?
C63 C64 1.337(16) ?
C63 F63 1.382(12) ?
C64 F64 1.357(11) ?
C64 C65 1.367(15) ?
C65 F65 1.368(12) ?
C65 C66 1.385(14) ?
C66 F66 1.364(11) ?
C71 C72 1.364(13) ?
C71 C76 1.403(13) ?
C72 F72 1.377(10) ?
C72 C73 1.384(14) ?
C73 F73 1.345(12) ?
C73 C74 1.384(15) ?
C74 C75 1.354(15) ?
C74 F74 1.364(12) ?
C75 C76 1.344(15) ?
C75 F75 1.360(12) ?
C76 F76 1.340(11) ?
C81 C82 1.350(14) ?
C81 C86 1.374(14) ?
C82 F82 1.352(11) ?
C82 C83 1.387(14) ?
C83 C84 1.355(14) ?
C83 F83 1.363(12) ?
C84 C85 1.352(15) ?
C84 F84 1.355(12) ?
C85 F85 1.352(11) ?
C85 C86 1.395(15) ?
C86 F86 1.373(11) ?
C91 C92 1.398(13) ?
C91 C96 1.409(13) ?
C92 F92 1.355(11) ?
C92 C93 1.380(13) ?
C93 F93 1.333(11) ?
C93 C94 1.360(14) ?
C94 F94 1.334(11) ?
C94 C95 1.373(14) ?
C95 F95 1.359(11) ?
C95 C96 1.361(14) ?
C96 F96 1.351(11) ?
